data_7239716
loop_
_publ_author_name
'Li, Jianxiao'
'Yu, Junsheng'
'Xiong, Wenfang'
'Tang, Hao'
'Hu, Miao'
'Wu, Wanqing'
'Jiang, Huanfeng'

_publ_section_title
;
 A palladium-catalyzed oxidative aminocarbonylation reaction of alkynone
 O-methyloximes with amines and CO in PEG-400
;
_journal_issue 2
_journal_name_full 'Green Chemistry'
_journal_page_first 465
_journal_page_last 470
_journal_paper_doi 10.1039/C9GC03562A
_journal_volume 22
_journal_year 2020
_chemical_formula_moiety 'C21 H22 N2 O2'
_chemical_formula_sum 'C21 H22 N2 O2'
_chemical_formula_weight 334.40
_space_group_crystal_system tetragonal
_space_group_IT_number 88
_space_group_name_Hall '-I 4ad'
_space_group_name_H-M_alt 'I 41/a :2'
_atom_sites_solution_hydrogens geom
_atom_sites_solution_primary direct
_audit_creation_date 2019-08-23
_audit_creation_method
;
Olex2 1.2
(compiled 2018.05.29 svn.r3508 for OlexSys, GUI svn.r5506)
;
_audit_update_record
;
2019-08-28 deposited with the CCDC.	2019-12-03 downloaded from the CCDC.
;
_cell_angle_alpha 90
_cell_angle_beta 90
_cell_angle_gamma 90
_cell_formula_units_Z 16
_cell_length_a 20.3378(10)
_cell_length_b 20.3378(10)
_cell_length_c 18.3367(11)
_cell_measurement_reflns_used 2720
_cell_measurement_temperature 100.01(10)
_cell_measurement_theta_max 28.4430
_cell_measurement_theta_min 2.6310
_cell_volume 7584.5(7)
_computing_cell_refinement 'CrysAlisPro 1.171.38.43f (Rigaku OD, 2015)'
_computing_data_collection 'CrysAlisPro 1.171.38.43f (Rigaku OD, 2015)'
_computing_data_reduction 'CrysAlisPro 1.171.38.43f (Rigaku OD, 2015)'
_computing_molecular_graphics 'Olex2 (Dolomanov et al., 2009)'
_computing_publication_material 'Olex2 (Dolomanov et al., 2009)'
_computing_structure_refinement 'ShelXL (Sheldrick, 2015)'
_computing_structure_solution 'ShelXS (Sheldrick, 2008)'
_diffrn_ambient_environment N~2~
_diffrn_ambient_temperature 100.01(10)
_diffrn_detector 'CCD plate'
_diffrn_detector_area_resol_mean 5.2684
_diffrn_detector_type AtlasS2
_diffrn_measured_fraction_theta_full 1.000
_diffrn_measured_fraction_theta_max 1.000
_diffrn_measurement_details
;
List of Runs (angles in degrees, time in seconds):

  # Type    Start    End  Width  t~exp~   \w     \q     \k     \f   Frames
#--------------------------------------------------------------------------
  1  \w    -83.00   2.00   1.00    8.00    --  -11.59 -57.00 -90.00   85
  2  \w     50.00  75.00   1.00    8.00    --   11.74-137.00 171.00   25
;
_diffrn_measurement_device 'four-circle diffractometer'
_diffrn_measurement_device_type 'SuperNova, Dual, Cu at zero, AtlasS2'
_diffrn_measurement_method '\w scans'
_diffrn_orient_matrix_type 'CrysAlisPro convention (1999,Acta A55,543-557)'
_diffrn_orient_matrix_UB_11 0.0136894000
_diffrn_orient_matrix_UB_12 -0.0320765000
_diffrn_orient_matrix_UB_13 0.0018987000
_diffrn_orient_matrix_UB_21 -0.0315774500
_diffrn_orient_matrix_UB_22 -0.0137437500
_diffrn_orient_matrix_UB_23 -0.0060452500
_diffrn_orient_matrix_UB_31 0.0057299000
_diffrn_orient_matrix_UB_32 0.0006009000
_diffrn_orient_matrix_UB_33 -0.0381090000
_diffrn_radiation_monochromator mirror
_diffrn_radiation_probe x-ray
_diffrn_radiation_type MoK\a
_diffrn_radiation_wavelength 0.71073
_diffrn_reflns_av_R_equivalents 0.0365
_diffrn_reflns_av_unetI/netI 0.0463
_diffrn_reflns_Laue_measured_fraction_full 1.000
_diffrn_reflns_Laue_measured_fraction_max 1.000
_diffrn_reflns_limit_h_max 18
_diffrn_reflns_limit_h_min -24
_diffrn_reflns_limit_k_max 20
_diffrn_reflns_limit_k_min -18
_diffrn_reflns_limit_l_max 21
_diffrn_reflns_limit_l_min -21
_diffrn_reflns_number 9393
_diffrn_reflns_point_group_measured_fraction_full 1.000
_diffrn_reflns_point_group_measured_fraction_max 1.000
_diffrn_reflns_theta_full 24.998
_diffrn_reflns_theta_max 24.998
_diffrn_reflns_theta_min 2.003
_diffrn_source 'micro-focus sealed X-ray tube'
_diffrn_source_type 'SuperNova (Mo) X-ray Source'
_exptl_absorpt_coefficient_mu 0.076
_exptl_absorpt_correction_T_max 1.00000
_exptl_absorpt_correction_T_min 0.78511
_exptl_absorpt_correction_type multi-scan
_exptl_absorpt_process_details
;
CrysAlisPro 1.171.38.43f (Rigaku Oxford Diffraction, 2015)
Empirical absorption correction using spherical harmonics,
 implemented in SCALE3 ABSPACK scaling algorithm.
;
_exptl_crystal_colour colourless
_exptl_crystal_colour_primary colourless
_exptl_crystal_density_diffrn 1.171
_exptl_crystal_description block
_exptl_crystal_F_000 2848
_exptl_crystal_size_max 0.12
_exptl_crystal_size_mid 0.11
_exptl_crystal_size_min 0.1
_refine_diff_density_max 0.536
_refine_diff_density_min -0.438
_refine_diff_density_rms 0.048
_refine_ls_extinction_method none
_refine_ls_goodness_of_fit_ref 1.063
_refine_ls_hydrogen_treatment constr
_refine_ls_matrix_type full
_refine_ls_number_parameters 229
_refine_ls_number_reflns 3350
_refine_ls_number_restraints 15
_refine_ls_restrained_S_all 1.316
_refine_ls_R_factor_all 0.0805
_refine_ls_R_factor_gt 0.0598
_refine_ls_shift/su_max 0.000
_refine_ls_shift/su_mean 0.000
_refine_ls_structure_factor_coef Fsqd
_refine_ls_weighting_details 'w=1/[\s^2^(Fo^2^)+(0.0538P)^2^+13.1015P] where P=(Fo^2^+2Fc^2^)/3'
_refine_ls_weighting_scheme calc
_refine_ls_wR_factor_gt 0.1410
_refine_ls_wR_factor_ref 0.1522
_reflns_Friedel_coverage 0.000
_reflns_number_gt 2539
_reflns_number_total 3350
_reflns_threshold_expression 'I > 2\s(I)'
_cod_data_source_file c9gc03562a2.cif
_cod_data_source_block sa-65
_cod_depositor_comments
;Adding full bibliography for 7239716.cif.

 Adding full bibliography for 7239716.cif.
;
_cod_original_cell_volume 7584.5(9)
_cod_original_sg_symbol_H-M 'I 41/a'
_cod_database_code 7239716
_shelx_shelxl_version_number 2018/3
_shelx_space_group_comment
;
The symmetry employed for this shelxl refinement is uniquely defined
by the following loop, which should always be used as a source of
symmetry information in preference to the above space-group names.
They are only intended as comments.
;
_shelx_estimated_absorpt_t_max 0.992
_shelx_estimated_absorpt_t_min 0.991
_reflns_odcompleteness_completeness 99.93
_reflns_odcompleteness_iscentric 1
_reflns_odcompleteness_theta 26.32
_olex2_refinement_description
;
1. Fixed Uiso
 At 1.2 times of:
  All C(H) groups, All C(H,H) groups, All N(H) groups
 At 1.5 times of:
  All C(H,H,H) groups
2. Rigid bond restraints
 C10, C11, C12
 with sigma for 1-2 distances of 0.01 and sigma for 1-3 distances of 0.01
3. Uiso/Uaniso restraints and constraints
C10 \\sim C11 \\sim C12: within 2A with sigma of 0.002 and sigma for terminal
atoms of 0.004
4.a Secondary CH2 refined with riding coordinates:
 C15(H15A,H15B)
4.b Aromatic/amide H refined with riding coordinates:
 N2(H2), C6(H6), C2(H2A), C5(H5), C3(H3), C4(H4), C17(H17), C21(H21), C18(H18),
  C20(H20), C19(H19)
4.c Idealised Me refined as rotating group:
 C13(H13A,H13B,H13C), C11(H11A,H11B,H11C), C12(H12A,H12B,H12C)
;
_olex2_submission_special_instructions 'No special instructions were received'
_oxdiff_exptl_absorpt_empirical_details
;
Empirical correction (ABSPACK) includes:
- Absorption correction using spherical harmonics
- Frame scaling
;
_oxdiff_exptl_absorpt_empirical_full_max 1.307
_oxdiff_exptl_absorpt_empirical_full_min 0.853

loop_
_space_group_symop_operation_xyz
'x, y, z'
'-x+1/2, -y, z+1/2'
'-y+3/4, x+1/4, z+1/4'
'y+3/4, -x+3/4, z+3/4'
'x+1/2, y+1/2, z+1/2'
'-x+1, -y+1/2, z+1'
'-y+5/4, x+3/4, z+3/4'
'y+5/4, -x+5/4, z+5/4'
'-x, -y, -z'
'x-1/2, y, -z-1/2'
'y-3/4, -x-1/4, -z-1/4'
'-y-3/4, x-3/4, -z-3/4'
'-x+1/2, -y+1/2, -z+1/2'
'x, y+1/2, -z'
'y-1/4, -x+1/4, -z+1/4'
'-y-1/4, x-1/4, -z-1/4'

loop_
_atom_site_label
_atom_site_type_symbol
_atom_site_fract_x
_atom_site_fract_y
_atom_site_fract_z
_atom_site_U_iso_or_equiv
_atom_site_adp_type
_atom_site_occupancy
_atom_site_site_symmetry_order
_atom_site_calc_flag
_atom_site_refinement_flags_posn
_atom_site_refinement_flags_adp
O1 O 0.88022(8) 0.33506(8) 0.33409(9) 0.0285(4) Uani 1 1 d . .
O2 O 0.78821(9) 0.45892(8) 0.50046(8) 0.0327(5) Uani 1 1 d . .
N2 N 0.76144(10) 0.51050(9) 0.39555(10) 0.0224(5) Uani 1 1 d . .
H2 H 0.762459 0.509017 0.348691 0.027 Uiso 1 1 calc R .
N1 N 0.81547(10) 0.31427(10) 0.32019(10) 0.0260(5) Uani 1 1 d . .
C7 C 0.77768(12) 0.35732(11) 0.35248(11) 0.0204(5) Uani 1 1 d . .
C8 C 0.81545(12) 0.40671(11) 0.38875(11) 0.0209(5) Uani 1 1 d . .
C14 C 0.78808(11) 0.46171(11) 0.43293(12) 0.0212(5) Uani 1 1 d . .
C1 C 0.70569(12) 0.35121(11) 0.34668(12) 0.0227(5) Uani 1 1 d . .
C9 C 0.87872(12) 0.39088(12) 0.37484(12) 0.0249(6) Uani 1 1 d . .
C6 C 0.67825(12) 0.32280(11) 0.28449(13) 0.0257(6) Uani 1 1 d . .
H6 H 0.705537 0.306916 0.247799 0.031 Uiso 1 1 calc R .
C2 C 0.66359(12) 0.37433(12) 0.40133(12) 0.0274(6) Uani 1 1 d . .
H2A H 0.681062 0.393008 0.443375 0.033 Uiso 1 1 calc R .
C16 C 0.77876(13) 0.61712(12) 0.45763(13) 0.0295(6) Uani 1 1 d . .
C15 C 0.73051(13) 0.56654(12) 0.43074(13) 0.0286(6) Uani 1 1 d . .
H15A H 0.704609 0.551002 0.471674 0.034 Uiso 1 1 calc R .
H15B H 0.700703 0.587258 0.396421 0.034 Uiso 1 1 calc R .
C5 C 0.61093(13) 0.31811(13) 0.27703(14) 0.0327(6) Uani 1 1 d . .
H5 H 0.593076 0.298839 0.235520 0.039 Uiso 1 1 calc R .
C3 C 0.59648(13) 0.36958(13) 0.39320(14) 0.0336(6) Uani 1 1 d . .
H3 H 0.568920 0.385090 0.429841 0.040 Uiso 1 1 calc R .
C4 C 0.56973(13) 0.34202(13) 0.33120(14) 0.0357(7) Uani 1 1 d . .
H4 H 0.524342 0.339472 0.325729 0.043 Uiso 1 1 calc R .
C10 C 0.94452(14) 0.42011(15) 0.39197(15) 0.0411(7) Uani 1 1 d . U
C17 C 0.82755(15) 0.64082(13) 0.41224(16) 0.0420(7) Uani 1 1 d . .
H17 H 0.831951 0.623991 0.365332 0.050 Uiso 1 1 calc R .
C21 C 0.77366(17) 0.64207(14) 0.52752(15) 0.0453(8) Uani 1 1 d . .
H21 H 0.741194 0.626073 0.558518 0.054 Uiso 1 1 calc R .
C18 C 0.86990(18) 0.68950(16) 0.4362(2) 0.0625(10) Uani 1 1 d . .
H18 H 0.902697 0.705562 0.405726 0.075 Uiso 1 1 calc R .
C20 C 0.8156(2) 0.68994(17) 0.5519(2) 0.0667(11) Uani 1 1 d . .
H20 H 0.811764 0.705844 0.599279 0.080 Uiso 1 1 calc R .
C13 C 0.93712(17) 0.48938(16) 0.4208(2) 0.0648(11) Uani 1 1 d . .
H13A H 0.915283 0.516041 0.385020 0.097 Uiso 1 1 calc GR .
H13B H 0.979792 0.507431 0.430832 0.097 Uiso 1 1 calc GR .
H13C H 0.911606 0.488653 0.464831 0.097 Uiso 1 1 calc GR .
C19 C 0.8628(2) 0.71420(17) 0.5069(3) 0.0730(13) Uani 1 1 d . .
H19 H 0.890511 0.747448 0.523218 0.088 Uiso 1 1 calc R .
C11 C 0.97672(18) 0.37893(19) 0.4521(2) 0.0780(11) Uani 1 1 d . U
H11A H 0.949902 0.380289 0.495154 0.117 Uiso 1 1 calc GR .
H11B H 1.019451 0.396446 0.462942 0.117 Uiso 1 1 calc GR .
H11C H 0.980997 0.334255 0.435885 0.117 Uiso 1 1 calc GR .
C12 C 0.9865(2) 0.4196(3) 0.3246(2) 0.1015(13) Uani 1 1 d . U
H12A H 0.988928 0.375684 0.305613 0.152 Uiso 1 1 calc GR .
H12B H 1.029910 0.434737 0.336485 0.152 Uiso 1 1 calc GR .
H12C H 0.967505 0.448112 0.288544 0.152 Uiso 1 1 calc GR .

loop_
_atom_site_aniso_label
_atom_site_aniso_U_11
_atom_site_aniso_U_22
_atom_site_aniso_U_33
_atom_site_aniso_U_23
_atom_site_aniso_U_13
_atom_site_aniso_U_12
O1 0.0272(10) 0.0289(10) 0.0295(9) -0.0092(7) 0.0035(7) 0.0001(8)
O2 0.0554(12) 0.0311(10) 0.0118(8) -0.0007(7) 0.0035(8) 0.0049(9)
N2 0.0325(12) 0.0220(11) 0.0127(9) -0.0004(8) 0.0035(8) 0.0006(9)
N1 0.0289(12) 0.0256(11) 0.0236(10) -0.0059(9) 0.0015(9) -0.0025(9)
C7 0.0287(13) 0.0199(12) 0.0126(11) 0.0007(9) 0.0023(9) -0.0003(10)
C8 0.0291(14) 0.0218(12) 0.0117(11) 0.0017(9) 0.0030(10) -0.0028(10)
C14 0.0256(13) 0.0227(13) 0.0154(11) -0.0021(10) 0.0027(9) -0.0046(10)
C1 0.0292(13) 0.0215(12) 0.0175(11) 0.0024(9) -0.0009(10) -0.0002(10)
C9 0.0326(14) 0.0252(13) 0.0167(11) -0.0015(10) 0.0044(10) -0.0026(11)
C6 0.0338(15) 0.0219(13) 0.0214(12) -0.0016(10) -0.0015(11) 0.0005(11)
C2 0.0308(14) 0.0329(14) 0.0184(12) -0.0004(10) 0.0001(10) -0.0008(11)
C16 0.0403(16) 0.0211(13) 0.0270(13) -0.0009(11) -0.0060(12) 0.0075(11)
C15 0.0345(15) 0.0270(14) 0.0241(12) -0.0020(10) 0.0056(11) 0.0059(11)
C5 0.0369(16) 0.0337(15) 0.0274(13) 0.0004(11) -0.0091(12) -0.0030(12)
C3 0.0306(15) 0.0407(16) 0.0295(14) 0.0010(12) 0.0043(11) 0.0024(12)
C4 0.0272(14) 0.0417(16) 0.0382(15) 0.0065(13) -0.0056(12) -0.0013(12)
C10 0.0327(14) 0.0518(17) 0.0387(14) -0.0164(12) 0.0072(12) -0.0134(13)
C17 0.0512(19) 0.0293(15) 0.0455(17) -0.0032(13) -0.0036(14) -0.0033(14)
C21 0.076(2) 0.0303(16) 0.0297(15) -0.0064(12) -0.0082(14) 0.0141(15)
C18 0.054(2) 0.0360(18) 0.097(3) 0.0030(19) -0.009(2) -0.0094(16)
C20 0.109(3) 0.039(2) 0.051(2) -0.0134(17) -0.034(2) 0.012(2)
C13 0.045(2) 0.045(2) 0.105(3) -0.0133(19) -0.019(2) -0.0137(16)
C19 0.094(3) 0.0321(19) 0.093(3) -0.015(2) -0.051(3) -0.003(2)
C11 0.052(2) 0.064(2) 0.117(3) -0.002(2) -0.0386(19) -0.0077(17)
C12 0.064(2) 0.171(3) 0.070(2) -0.047(2) 0.0313(18) -0.061(2)

loop_
_atom_type_symbol
_atom_type_description
_atom_type_scat_dispersion_real
_atom_type_scat_dispersion_imag
_atom_type_scat_source
C C 0.0033 0.0016 'International Tables Vol C Tables 4.2.6.8 and 6.1.1.4'
H H 0.0000 0.0000 'International Tables Vol C Tables 4.2.6.8 and 6.1.1.4'
N N 0.0061 0.0033 'International Tables Vol C Tables 4.2.6.8 and 6.1.1.4'
O O 0.0106 0.0060 'International Tables Vol C Tables 4.2.6.8 and 6.1.1.4'

loop_
_geom_angle_atom_site_label_1
_geom_angle_atom_site_label_2
_geom_angle_atom_site_label_3
_geom_angle
C9 O1 N1 109.24(17)
C14 N2 H2 118.8
C14 N2 C15 122.41(19)
C15 N2 H2 118.8
C7 N1 O1 105.51(18)
N1 C7 C8 111.4(2)
N1 C7 C1 119.7(2)
C8 C7 C1 128.8(2)
C7 C8 C14 125.5(2)
C9 C8 C7 104.9(2)
C9 C8 C14 129.6(2)
O2 C14 N2 123.6(2)
O2 C14 C8 120.5(2)
N2 C14 C8 115.78(19)
C6 C1 C7 119.4(2)
C6 C1 C2 118.7(2)
C2 C1 C7 121.9(2)
O1 C9 C10 115.3(2)
C8 C9 O1 108.9(2)
C8 C9 C10 135.8(2)
C1 C6 H6 119.8
C5 C6 C1 120.4(2)
C5 C6 H6 119.8
C1 C2 H2A 119.8
C3 C2 C1 120.4(2)
C3 C2 H2A 119.8
C17 C16 C15 120.6(2)
C21 C16 C15 120.4(3)
C21 C16 C17 119.0(3)
N2 C15 C16 113.5(2)
N2 C15 H15A 108.9
N2 C15 H15B 108.9
C16 C15 H15A 108.9
C16 C15 H15B 108.9
H15A C15 H15B 107.7
C6 C5 H5 119.9
C6 C5 C4 120.3(2)
C4 C5 H5 119.9
C2 C3 H3 119.7
C2 C3 C4 120.6(2)
C4 C3 H3 119.7
C5 C4 H4 120.2
C3 C4 C5 119.6(3)
C3 C4 H4 120.2
C9 C10 C13 110.7(2)
C9 C10 C11 108.4(2)
C9 C10 C12 109.4(2)
C13 C10 C11 107.5(3)
C12 C10 C13 110.5(3)
C12 C10 C11 110.2(3)
C16 C17 H17 119.8
C16 C17 C18 120.3(3)
C18 C17 H17 119.8
C16 C21 H21 119.4
C20 C21 C16 121.1(3)
C20 C21 H21 119.4
C17 C18 H18 120.4
C17 C18 C19 119.2(4)
C19 C18 H18 120.4
C21 C20 H20 120.0
C19 C20 C21 120.0(3)
C19 C20 H20 120.0
C10 C13 H13A 109.5
C10 C13 H13B 109.5
C10 C13 H13C 109.5
H13A C13 H13B 109.5
H13A C13 H13C 109.5
H13B C13 H13C 109.5
C18 C19 H19 119.8
C20 C19 C18 120.4(3)
C20 C19 H19 119.8
C10 C11 H11A 109.5
C10 C11 H11B 109.5
C10 C11 H11C 109.5
H11A C11 H11B 109.5
H11A C11 H11C 109.5
H11B C11 H11C 109.5
C10 C12 H12A 109.5
C10 C12 H12B 109.5
C10 C12 H12C 109.5
H12A C12 H12B 109.5
H12A C12 H12C 109.5
H12B C12 H12C 109.5

loop_
_geom_bond_atom_site_label_1
_geom_bond_atom_site_label_2
_geom_bond_distance
O1 N1 1.406(3)
O1 C9 1.359(3)
O2 C14 1.240(3)
N2 H2 0.8600
N2 C14 1.322(3)
N2 C15 1.453(3)
N1 C7 1.307(3)
C7 C8 1.429(3)
C7 C1 1.473(3)
C8 C14 1.489(3)
C8 C9 1.351(3)
C1 C6 1.395(3)
C1 C2 1.399(3)
C9 C10 1.498(4)
C6 H6 0.9300
C6 C5 1.379(4)
C2 H2A 0.9300
C2 C3 1.376(4)
C16 C15 1.505(4)
C16 C17 1.382(4)
C16 C21 1.382(4)
C15 H15A 0.9700
C15 H15B 0.9700
C5 H5 0.9300
C5 C4 1.387(4)
C3 H3 0.9300
C3 C4 1.379(4)
C4 H4 0.9300
C10 C13 1.512(4)
C10 C11 1.532(5)
C10 C12 1.502(4)
C17 H17 0.9300
C17 C18 1.384(4)
C21 H21 0.9300
C21 C20 1.369(5)
C18 H18 0.9300
C18 C19 1.397(6)
C20 H20 0.9300
C20 C19 1.359(6)
C13 H13A 0.9600
C13 H13B 0.9600
C13 H13C 0.9600
C19 H19 0.9300
C11 H11A 0.9600
C11 H11B 0.9600
C11 H11C 0.9600
C12 H12A 0.9600
C12 H12B 0.9600
C12 H12C 0.9600
